data_7054041
loop_
_publ_author_name
'Burkovskaya, Nataliya'
'Aleksandrov, Grigory'
'Ugolkova, Elena'
'Efimov, Nikolay'
'Evstifeev, Igor'
'Kiskin, Mikhail'
'Dobrokhotova, Zhanna'
'Minin, Vadim'
'Eremenko, Igor'

_publ_section_title
;
 Self-assembly and decay of Mn(ii) pivalate--phosphonate complexes
;
_journal_issue 4
_journal_name_full 'New Journal of Chemistry'
_journal_page_first 1587
_journal_paper_doi 10.1039/c3nj00899a
_journal_volume 38
_journal_year 2014
_chemical_formula_moiety 'C148 H312.68 Cl2.66 Mn20 O85.34 P12, 2(C7 H16), 2(C H4 O)'
_chemical_formula_sum 'C164 H354 Cl2 Mn20 O88 P12'
_chemical_formula_weight 5275.79
_chemical_name_systematic
;
 ?
;
_space_group_crystal_system triclinic
_space_group_IT_number 2
_space_group_name_Hall '-P 1'
_space_group_name_H-M_alt 'P -1'
_symmetry_space_group_name_Hall '-P 1'
_symmetry_space_group_name_H-M 'P -1'
_atom_sites_solution_hydrogens geom
_audit_creation_method SHELXL-2013
_cell_angle_alpha 86.2682(7)
_cell_angle_beta 68.5806(7)
_cell_angle_gamma 62.3876(7)
_cell_formula_units_Z 1
_cell_length_a 20.0158(10)
_cell_length_b 20.4213(10)
_cell_length_c 20.6563(10)
_cell_measurement_reflns_used 9825
_cell_measurement_temperature 173(2)
_cell_measurement_theta_max 30.08
_cell_measurement_theta_min 2.18
_cell_volume 6909.1(6)
_computing_cell_refinement 'Bruker SAINT'
_computing_data_collection 'Bruker APEX2'
_computing_data_reduction 'Bruker SAINT'
_computing_molecular_graphics 'Bruker SHELXTL'
_computing_publication_material 'Bruker SHELXTL'
_computing_structure_refinement 'SHELXL-2013 (Sheldrick, 2013)'
_computing_structure_solution 'SHELXS-97 (Sheldrick, 1990)'
_diffrn_ambient_temperature 173(2)
_diffrn_measured_fraction_theta_full 0.996
_diffrn_measured_fraction_theta_max 0.991
_diffrn_measurement_device_type 'Bruker APEX-II CCD'
_diffrn_measurement_method '\f and \w scans'
_diffrn_radiation_type MoK\a
_diffrn_radiation_wavelength 0.71073
_diffrn_reflns_av_R_equivalents 0.0412
_diffrn_reflns_av_unetI/netI 0.0729
_diffrn_reflns_Laue_measured_fraction_full 0.996
_diffrn_reflns_Laue_measured_fraction_max 0.991
_diffrn_reflns_limit_h_max 27
_diffrn_reflns_limit_h_min -27
_diffrn_reflns_limit_k_max 27
_diffrn_reflns_limit_k_min -27
_diffrn_reflns_limit_l_max 27
_diffrn_reflns_limit_l_min -27
_diffrn_reflns_number 73931
_diffrn_reflns_point_group_measured_fraction_full 0.996
_diffrn_reflns_point_group_measured_fraction_max 0.991
_diffrn_reflns_theta_full 25.242
_diffrn_reflns_theta_max 28.700
_diffrn_reflns_theta_min 2.135
_diffrn_source 'fine-focus sealed tube'
_exptl_absorpt_coefficient_mu 1.037
_exptl_absorpt_correction_T_max 0.886
_exptl_absorpt_correction_T_min 0.713
_exptl_absorpt_correction_type multi-scan
_exptl_absorpt_process_details 'SADABS v2004/1, Sheldrick, G.M., (2004)'
_exptl_crystal_colour yellow
_exptl_crystal_density_diffrn 1.268
_exptl_crystal_description prismatic
_exptl_crystal_F_000 2756
_exptl_crystal_size_max 0.350
_exptl_crystal_size_mid 0.250
_exptl_crystal_size_min 0.120
_refine_diff_density_max 1.323
_refine_diff_density_min -1.136
_refine_diff_density_rms 0.122
_refine_ls_extinction_method none
_refine_ls_goodness_of_fit_ref 1.011
_refine_ls_hydrogen_treatment constr
_refine_ls_matrix_type full
_refine_ls_number_parameters 1434
_refine_ls_number_reflns 35351
_refine_ls_number_restraints 452
_refine_ls_restrained_S_all 1.109
_refine_ls_R_factor_all 0.1210
_refine_ls_R_factor_gt 0.0619
_refine_ls_shift/su_max 0.001
_refine_ls_shift/su_mean 0.000
_refine_ls_structure_factor_coef Fsqd
_refine_ls_weighting_details 'w=1/[\s^2^(Fo^2^)+(0.1057P)^2^+10.4440P] where P=(Fo^2^+2Fc^2^)/3'
_refine_ls_weighting_scheme calc
_refine_ls_wR_factor_gt 0.1631
_refine_ls_wR_factor_ref 0.2075
_reflns_Friedel_coverage 0.000
_reflns_number_gt 21024
_reflns_number_total 35351
_reflns_threshold_expression 'I > 2\s(I)'
_cod_data_source_file c3nj00899a2.cif
_cod_data_source_block comp_2
_cod_depositor_comments
;
The following automatic conversions were performed:

'_exptl_absorpt_correction_type' value 'multi scan' changed to
'multi-scan' according to
/usr/data/users/saulius/crontab/automatic-downloads/current/RSC/lib/dictionaries/cif_core.dic
dictionary named 'cif_core.dic' version 2.4.2 from 2011-04-26.

Automatic conversion script
Id: cif_fix_values 2281 2013-09-26 08:29:07Z andrius 
;
_cod_database_code 7054041
_shelx_space_group_comment
;
The symmetry employed for this shelxl refinement is uniquely defined
by the following loop, which should always be used as a source of
symmetry information in preference to the above space-group names.
They are only intended as comments.
;
_shelx_estimated_absorpt_t_min 0.713
_shelx_estimated_absorpt_t_max 0.886
_shelxl_version_number 2013-4

loop_
_space_group_symop_operation_xyz
'x, y, z'
'-x, -y, -z'

loop_
_atom_site_label
_atom_site_type_symbol
_atom_site_fract_x
_atom_site_fract_y
_atom_site_fract_z
_atom_site_U_iso_or_equiv
_atom_site_adp_type
_atom_site_occupancy
_atom_site_site_symmetry_order
_atom_site_calc_flag
_atom_site_refinement_flags_posn
_atom_site_refinement_flags_adp
_atom_site_refinement_flags_occupancy
_atom_site_disorder_assembly
_atom_site_disorder_group
Mn1 Mn 0.86290(4) 0.80729(3) 0.36153(3) 0.02678(14) Uani 1 1 d . . . . .
Mn2 Mn 1.02888(4) 0.38424(3) 0.70626(3) 0.02694(14) Uani 1 1 d . . . . .
Mn3 Mn 1.12503(4) 0.51197(3) 0.68830(3) 0.02681(14) Uani 1 1 d . . . . .
Mn4 Mn 0.71532(4) 0.68900(3) 0.53119(3) 0.02791(14) Uani 1 1 d . U . . .
Mn5 Mn 1.00367(4) 0.68447(3) 0.76622(3) 0.02694(14) Uani 1 1 d . . . . .
Mn6 Mn 1.00351(4) 0.65389(3) 0.58390(3) 0.02803(14) Uani 1 1 d . U . . .
Mn7 Mn 0.70331(4) 0.79478(4) 0.68144(3) 0.02862(15) Uani 1 1 d . . . . .
Mn8 Mn 0.86294(4) 0.79976(4) 0.51573(4) 0.03338(16) Uani 1 1 d . . . . .
Mn9 Mn 0.75401(4) 0.73701(3) 0.81527(3) 0.02841(15) Uani 1 1 d . . . . .
Mn10 Mn 0.89468(5) 0.53223(5) 0.65854(4) 0.04428(19) Uani 1 1 d . U . . .
Cl1 Cl 1.07993(7) 0.51479(6) 0.58812(6) 0.0364(3) Uani 1 1 d . . . . .
P1 P 0.92860(6) 0.56357(6) 0.78513(5) 0.0255(2) Uani 1 1 d . . . . .
P2 P 1.19984(6) 0.32757(6) 0.65051(6) 0.0257(2) Uani 1 1 d . . . . .
P3 P 0.87582(7) 0.78942(6) 0.67593(6) 0.0255(2) Uani 1 1 d . . . . .
P4 P 0.69808(6) 0.85661(6) 0.53123(6) 0.0266(2) Uani 1 1 d . . . . .
P5 P 0.97348(7) 0.33280(6) 0.59402(6) 0.0276(2) Uani 1 1 d . . . . .
P6 P 0.69926(7) 0.65852(6) 0.70377(6) 0.0308(2) Uani 1 1 d . . . . .
O1M O 0.89764(19) 0.63288(18) 0.62733(17) 0.0393(7) Uani 1 1 d . U . . .
O1W O 0.84512(13) 0.67234(12) 0.51882(12) 0.0111(4) Uani 1 1 d . U . . .
O2W O 1.2531(2) 0.46341(18) 0.60574(18) 0.0424(8) Uani 1 1 d . . . . .
O3W O 0.7551(2) 0.56914(17) 0.54466(17) 0.0398(8) Uani 1 1 d . . . . .
O4W O 0.9290(2) 0.50209(18) 0.55187(18) 0.0438(8) Uani 1 1 d . . . . .
O1 O 0.5951(2) 0.69953(18) 0.54585(19) 0.0415(8) Uani 1 1 d . U . . .
O2 O 1.1698(2) 0.51093(17) 0.76646(17) 0.0379(7) Uani 1 1 d . . . . .
O3 O 0.8798(2) 0.90279(18) 0.38252(17) 0.0377(7) Uani 1 1 d . . . . .
O4 O 0.8814(2) 0.89303(19) 0.48936(18) 0.0414(8) Uani 1 1 d . . . . .
O5 O 1.11587(18) 0.62462(16) 0.66922(15) 0.0300(6) Uani 1 1 d . . . . .
O6 O 0.5209(2) 0.8202(2) 0.5440(3) 0.0709(14) Uani 1 1 d . . . . .
H6A H 0.5639 0.8210 0.5397 0.106 Uiso 1 1 calc R U . . .
O7 O 1.0853(3) 0.7470(2) 0.8572(2) 0.0662(13) Uani 1 1 d . . . . .
H7D H 1.0879 0.7062 0.8480 0.099 Uiso 1 1 calc R U . . .
O8 O 1.00213(18) 0.57840(15) 0.76149(15) 0.0281(6) Uani 1 1 d . . . . .
O9 O 1.05097(18) 0.25901(17) 0.58488(16) 0.0321(7) Uani 1 1 d . . . . .
O10 O 1.0893(2) 0.62705(17) 0.82095(16) 0.0360(7) Uani 1 1 d . . . . .
O11 O 0.90462(17) 0.77210(16) 0.59570(15) 0.0285(6) Uani 1 1 d . . . . .
O12 O 1.0396(2) 0.77757(18) 0.77111(18) 0.0412(8) Uani 1 1 d . . . . .
O13 O 1.25023(18) 0.33624(16) 0.57757(16) 0.0317(7) Uani 1 1 d . . . . .
O14 O 0.7806(2) 0.89048(18) 0.30968(18) 0.0385(7) Uani 1 1 d . . . . .
O15 O 0.9120(2) 0.74265(18) 0.86274(17) 0.0404(8) Uani 1 1 d . . . . .
O16 O 0.65756(17) 0.80916(16) 0.53141(16) 0.0305(6) Uani 1 1 d . . . . .
O17 O 0.7816(2) 0.78159(19) 0.88420(17) 0.0417(8) Uani 1 1 d . . . . .
O18 O 0.6390(2) 0.84907(18) 0.84425(17) 0.0410(8) Uani 1 1 d . . . . .
O19 O 0.8256(3) 0.9736(2) 0.2877(2) 0.0600(11) Uani 1 1 d . . . . .
H19D H 0.8458 0.9538 0.3176 0.090 Uiso 1 1 calc R U . . .
O20 O 1.1074(2) 0.66444(19) 0.56848(17) 0.0380(7) Uani 1 1 d . . . . .
O21 O 0.79660(17) 0.78425(16) 0.71442(15) 0.0286(6) Uani 1 1 d . . . . .
O22 O 0.60835(19) 0.88628(18) 0.75079(17) 0.0421(8) Uani 1 1 d . . . . .
O23 O 0.77216(17) 0.84009(16) 0.46426(15) 0.0288(6) Uani 1 1 d . . . . .
O24 O 0.97652(18) 0.36037(16) 0.52285(14) 0.0295(6) Uani 1 1 d . . . . .
O25 O 0.9884(2) 0.33184(18) 0.78844(17) 0.0388(7) Uani 1 1 d . . . . .
O26 O 0.68823(18) 0.70490(16) 0.64240(15) 0.0320(7) Uani 1 1 d . . . . .
O27 O 0.73108(17) 0.84145(15) 0.59063(15) 0.0285(6) Uani 1 1 d . . . . .
O28 O 0.76981(19) 0.57994(16) 0.67919(17) 0.0355(7) Uani 1 1 d . . . . .
O29 O 0.70819(19) 0.70628(17) 0.75088(16) 0.0339(7) Uani 1 1 d . . . . .
O30 O 1.0486(2) 0.21410(18) 0.74018(17) 0.0408(8) Uani 1 1 d . . . . .
O31 O 1.15041(17) 0.28820(16) 0.65029(16) 0.0300(6) Uani 1 1 d . . . . .
O32 O 0.94529(18) 0.73143(16) 0.69554(15) 0.0286(6) Uani 1 1 d . . . . .
O33 O 0.96326(18) 0.39301(17) 0.64399(15) 0.0335(7) Uani 1 1 d . . . . .
O34 O 0.85233(18) 0.63112(16) 0.78579(16) 0.0335(7) Uani 1 1 d . . . . .
O35 O 1.13440(17) 0.40320(15) 0.69533(15) 0.0267(6) Uani 1 1 d . . . . .
O36 O 0.94644(17) 0.49909(15) 0.73465(15) 0.0268(6) Uani 1 1 d . . . . .
O37 O 0.5833(3) 0.8210(2) 0.9710(2) 0.0754(14) Uani 1 1 d . . . . .
H37D H 0.5986 0.8346 0.9315 0.113 Uiso 1 1 calc R U . . .
O38 O 0.6768(2) 0.70791(19) 0.91238(17) 0.0425(8) Uani 1 1 d . . . . .
C2 C 0.9728(6) 0.1660(4) 0.8531(4) 0.107(3) Uani 1 1 d . . . . .
H2A H 1.0310 0.1302 0.8328 0.160 Uiso 1 1 calc R U . . .
H2B H 0.9466 0.1646 0.8218 0.160 Uiso 1 1 calc R U . . .
H2C H 0.9477 0.1529 0.8988 0.160 Uiso 1 1 calc R U . . .
C3 C 0.7299(7) 0.9841(7) 0.2439(7) 0.041(5) Uani 0.349(11) 1 d D U P A 5
C8 C 0.6299(8) 1.0204(10) 0.2910(8) 0.064(5) Uani 0.349(11) 1 d D U P A 5
H8A H 0.6146 1.0557 0.3302 0.096 Uiso 0.349(11) 1 calc R U P A 5
H8B H 0.6169 0.9805 0.3091 0.096 Uiso 0.349(11) 1 calc R U P A 5
H8C H 0.5996 1.0465 0.2612 0.096 Uiso 0.349(11) 1 calc R U P A 5
C63 C 0.7417(11) 1.0543(9) 0.2044(9) 0.062(5) Uani 0.349(11) 1 d D U P A 5
H63A H 0.7342 1.0902 0.2390 0.093 Uiso 0.349(11) 1 calc R U P A 5
H63B H 0.7012 1.0791 0.1830 0.093 Uiso 0.349(11) 1 calc R U P A 5
H63C H 0.7965 1.0348 0.1680 0.093 Uiso 0.349(11) 1 calc R U P A 5
C66 C 0.7445(15) 0.9294(9) 0.1775(9) 0.077(7) Uani 0.349(11) 1 d D U P A 5
H66A H 0.7385 0.8859 0.1951 0.115 Uiso 0.349(11) 1 calc R U P A 5
H66B H 0.7994 0.9128 0.1419 0.115 Uiso 0.349(11) 1 calc R U P A 5
H66C H 0.7042 0.9575 0.1566 0.115 Uiso 0.349(11) 1 calc R U P A 5
C3A C 0.7358(5) 0.9837(5) 0.2326(5) 0.054(3) Uani 0.651(11) 1 d D U P A 6
C8A C 0.6732(8) 1.0612(5) 0.2717(7) 0.106(6) Uani 0.651(11) 1 d D U P A 6
H8AA H 0.6415 1.0899 0.2437 0.159 Uiso 0.651(11) 1 calc R U P A 6
H8AB H 0.7013 1.0865 0.2798 0.159 Uiso 0.651(11) 1 calc R U P A 6
H8AC H 0.6366 1.0570 0.3168 0.159 Uiso 0.651(11) 1 calc R U P A 6
C63A C 0.7957(7) 0.9884(8) 0.1623(5) 0.092(4) Uani 0.651(11) 1 d D U P A 6
H63D H 0.7663 1.0134 0.1316 0.137 Uiso 0.651(11) 1 calc R U P A 6
H63E H 0.8383 0.9380 0.1398 0.137 Uiso 0.651(11) 1 calc R U P A 6
H63F H 0.8206 1.0168 0.1708 0.137 Uiso 0.651(11) 1 calc R U P A 6
C66A C 0.7007(11) 0.9363(7) 0.2192(8) 0.113(6) Uani 0.651(11) 1 d D U P A 6
H66D H 0.6713 0.9595 0.1882 0.169 Uiso 0.651(11) 1 calc R U P A 6
H66E H 0.6632 0.9323 0.2638 0.169 Uiso 0.651(11) 1 calc R U P A 6
H66F H 0.7451 0.8864 0.1970 0.169 Uiso 0.651(11) 1 calc R U P A 6
C4 C 0.9342(3) 0.8890(3) 0.6538(3) 0.0453(12) Uani 1 1 d . . . . .
H4A H 0.9248 0.9395 0.6639 0.068 Uiso 1 1 calc R U . . .
H4B H 0.9486 0.8782 0.6036 0.068 Uiso 1 1 calc R U . . .
H4C H 0.9789 0.8531 0.6672 0.068 Uiso 1 1 calc R U . . .
C5 C 1.3332(3) 0.2001(3) 0.6533(3) 0.0432(12) Uani 1 1 d . . . . .
H5A H 1.3701 0.1729 0.6775 0.065 Uiso 1 1 calc R U . . .
H5B H 1.3643 0.2067 0.6065 0.065 Uiso 1 1 calc R U . . .
H5C H 1.3063 0.1719 0.6489 0.065 Uiso 1 1 calc R U . . .
C6 C 1.1407(3) 0.6495(2) 0.6118(2) 0.0306(9) Uani 1 1 d . . . . .
C7 C 1.2190(3) 0.2685(3) 0.7693(3) 0.0483(13) Uani 1 1 d . . . . .
H7A H 1.2556 0.2412 0.7938 0.072 Uiso 1 1 calc R U . . .
H7B H 1.1909 0.2412 0.7657 0.072 Uiso 1 1 calc R U . . .
H7C H 1.1788 0.3180 0.7954 0.072 Uiso 1 1 calc R U . . .
C9 C 1.2150(3) 0.6622(3) 0.5941(3) 0.0399(11) Uani 1 1 d . . . . .
C10 C 0.5945(4) 0.6063(4) 0.7059(3) 0.0569(15) Uani 1 1 d . . . . .
H10A H 0.5448 0.6027 0.7325 0.085 Uiso 1 1 calc R U . . .
H10B H 0.6413 0.5562 0.6914 0.085 Uiso 1 1 calc R U . . .
H10C H 0.5894 0.6308 0.6643 0.085 Uiso 1 1 calc R U . . .
C11 C 0.8863(4) 0.5981(3) 0.9246(2) 0.0480(13) Uani 1 1 d . . . . .
H11A H 0.8778 0.5822 0.9714 0.072 Uiso 1 1 calc R U . . .
H11B H 0.8353 0.6400 0.9249 0.072 Uiso 1 1 calc R U . . .
H11C H 0.9286 0.6137 0.9115 0.072 Uiso 1 1 calc R U . . .
C12 C 0.8716(4) 0.2996(5) 0.8928(4) 0.094(3) Uani 1 1 d . . . . .
H12A H 0.8455 0.2864 0.9381 0.141 Uiso 1 1 calc R U . . .
H12B H 0.8464 0.2984 0.8605 0.141 Uiso 1 1 calc R U . . .
H12C H 0.8647 0.3497 0.8994 0.141 Uiso 1 1 calc R U . . .
C13 C 0.6241(3) 0.9544(2) 0.5434(3) 0.0363(10) Uani 1 1 d . . . . .
C14 C 1.1522(6) 0.8479(5) 0.7660(5) 0.105(3) Uani 1 1 d . . . . .
H14A H 1.1936 0.8065 0.7791 0.157 Uiso 1 1 calc R U . . .
H14B H 1.1587 0.8924 0.7672 0.157 Uiso 1 1 calc R U . . .
H14C H 1.1585 0.8347 0.7186 0.157 Uiso 1 1 calc R U . . .
C15 C 1.3117(3) 0.3207(3) 0.7006(3) 0.0497(14) Uani 1 1 d . . . . .
H15A H 1.3489 0.2938 0.7247 0.075 Uiso 1 1 calc R U . . .
H15B H 1.2710 0.3700 0.7270 0.075 Uiso 1 1 calc R U . . .
H15C H 1.3426 0.3265 0.6534 0.075 Uiso 1 1 calc R U . . .
C16 C 0.5628(6) 0.9991(4) 0.9001(4) 0.096(3) Uani 1 1 d . . . . .
H16A H 0.6095 1.0058 0.8700 0.144 Uiso 1 1 calc R U . . .
H16B H 0.5797 0.9614 0.9308 0.144 Uiso 1 1 calc R U . . .
H16C H 0.5193 1.0464 0.9287 0.144 Uiso 1 1 calc R U . . .
C17 C 0.8852(3) 0.9244(2) 0.4350(3) 0.0382(11) Uani 1 1 d D . . . .
C18 C 1.2686(3) 0.2768(2) 0.6955(3) 0.0343(10) Uani 1 1 d . . . . .
C19 C 1.2486(4) 0.6410(4) 0.6520(3) 0.0550(15) Uani 1 1 d . . . . .
H19A H 1.2677 0.5878 0.6556 0.082 Uiso 1 1 calc R U . . .
H19B H 1.2056 0.6699 0.6967 0.082 Uiso 1 1 calc R U . . .
H19C H 1.2941 0.6519 0.6409 0.082 Uiso 1 1 calc R U . . .
C20 C 1.0665(5) 0.8639(4) 0.8181(4) 0.069(2) Uani 1 1 d . . . . .
C21 C 0.8752(4) 0.2952(4) 0.7047(3) 0.0563(15) Uani 1 1 d . . . . .
H21A H 0.8271 0.2876 0.7245 0.084 Uiso 1 1 calc R U . . .
H21B H 0.8686 0.3349 0.7346 0.084 Uiso 1 1 calc R U . . .
H21C H 0.9238 0.2490 0.7024 0.084 Uiso 1 1 calc R U . . .
C22 C 0.9623(3) 0.2437(3) 0.8624(3) 0.0444(12) Uani 1 1 d . . . . .
C23 C 0.8559(3) 0.8833(2) 0.6961(2) 0.0341(10) Uani 1 1 d . . . . .
C24 C 0.7858(3) 0.9395(3) 0.6752(3) 0.0419(11) Uani 1 1 d . . . . .
H24A H 0.7756 0.9901 0.6859 0.063 Uiso 1 1 calc R U . . .
H24B H 0.7365 0.9351 0.7014 0.063 Uiso 1 1 calc R U . . .
H24C H 0.8005 0.9292 0.6248 0.063 Uiso 1 1 calc R U . . .
C25 C 1.0547(7) 0.8859(4) 0.8929(4) 0.101(3) Uani 1 1 d . . . . .
H25A H 1.0000 0.8961 0.9254 0.152 Uiso 1 1 calc R U . . .
H25B H 1.0608 0.9307 0.8940 0.152 Uiso 1 1 calc R U . . .
H25C H 1.0956 0.8451 0.9070 0.152 Uiso 1 1 calc R U . . .
C26 C 1.1861(4) 0.7454(3) 0.5873(4) 0.0608(16) Uani 1 1 d . . . . .
H26A H 1.1445 0.7749 0.6323 0.091 Uiso 1 1 calc R U . . .
H26B H 1.1629 0.7590 0.5511 0.091 Uiso 1 1 calc R U . . .
H26C H 1.2324 0.7554 0.5743 0.091 Uiso 1 1 calc R U . . .
C27 C 0.4593(4) 0.9618(5) 0.9012(4) 0.116(4) Uani 1 1 d . . . . .
H27A H 0.4144 1.0092 0.9287 0.175 Uiso 1 1 calc R U . . .
H27B H 0.4759 0.9253 0.9329 0.175 Uiso 1 1 calc R U . . .
H27C H 0.4415 0.9433 0.8716 0.175 Uiso 1 1 calc R U . . .
C28 C 1.0030(5) 0.2491(5) 0.9093(4) 0.085(2) Uani 1 1 d . . . . .
H28A H 1.0612 0.2135 0.8892 0.128 Uiso 1 1 calc R U . . .
H28B H 0.9782 0.2376 0.9560 0.128 Uiso 1 1 calc R U . . .
H28C H 0.9958 0.2997 0.9131 0.128 Uiso 1 1 calc R U . . .
C29 C 0.8452(3) 0.5103(3) 0.8907(3) 0.0450(12) Uani 1 1 d . . . . .
H29A H 0.8360 0.4935 0.9373 0.067 Uiso 1 1 calc R U . . .
H29B H 0.8617 0.4697 0.8560 0.067 Uiso 1 1 calc R U . . .
H29C H 0.7948 0.5532 0.8912 0.067 Uiso 1 1 calc R U . . .
C30 C 0.5344(4) 0.7320(4) 0.7733(5) 0.090(3) Uani 1 1 d . . . . .
H30A H 0.4839 0.7298 0.7997 0.135 Uiso 1 1 calc R U . . .
H30B H 0.5307 0.7555 0.7310 0.135 Uiso 1 1 calc R U . . .
H30C H 0.5428 0.7612 0.8024 0.135 Uiso 1 1 calc R U . . .
C31 C 1.2794(3) 0.6156(4) 0.5252(3) 0.0581(15) Uani 1 1 d . . . . .
H31A H 1.2966 0.5627 0.5301 0.087 Uiso 1 1 calc R U . . .
H31B H 1.3264 0.6246 0.5125 0.087 Uiso 1 1 calc R U . . .
H31C H 1.2568 0.6293 0.4886 0.087 Uiso 1 1 calc R U . . .
C32 C 0.5068(6) 1.0305(4) 0.8063(4) 0.106(3) Uani 1 1 d . . . . .
H32A H 0.5531 1.0382 0.7775 0.159 Uiso 1 1 calc R U . . .
H32B H 0.4617 1.0777 0.8342 0.159 Uiso 1 1 calc R U . . .
H32C H 0.4893 1.0126 0.7760 0.159 Uiso 1 1 calc R U . . .
C33 C 0.8997(4) 0.9922(3) 0.4332(3) 0.0696(19) Uani 1 1 d D U . . .
C46 C 0.8733(18) 1.0459(10) 0.3825(11) 0.113(11) Uani 0.44(2) 1 d D U P B 7
H46A H 0.9007 1.0191 0.3351 0.170 Uiso 0.44(2) 1 calc R U P B 7
H46B H 0.8878 1.0854 0.3833 0.170 Uiso 0.44(2) 1 calc R U P B 7
H46C H 0.8141 1.0679 0.3964 0.170 Uiso 0.44(2) 1 calc R U P B 7
C60 C 0.8549(11) 1.0345(9) 0.5089(6) 0.069(5) Uani 0.44(2) 1 d D U P B 7
H60A H 0.8064 1.0284 0.5332 0.104 Uiso 0.44(2) 1 calc R U P B 7
H60B H 0.8386 1.0876 0.5065 0.104 Uiso 0.44(2) 1 calc R U P B 7
H60C H 0.8915 1.0142 0.5345 0.104 Uiso 0.44(2) 1 calc R U P B 7
C64 C 0.9923(6) 0.9610(9) 0.4152(14) 0.101(8) Uani 0.44(2) 1 d D U P B 7
H64A H 1.0231 0.9332 0.3680 0.151 Uiso 0.44(2) 1 calc R U P B 7
H64B H 1.0083 0.9278 0.4493 0.151 Uiso 0.44(2) 1 calc R U P B 7
H64C H 1.0039 1.0024 0.4169 0.151 Uiso 0.44(2) 1 calc R U P B 7
C46A C 0.8237(9) 1.0600(6) 0.4273(12) 0.106(7) Uani 0.56(2) 1 d D U P B 8
H46D H 0.8249 1.0566 0.3798 0.158 Uiso 0.56(2) 1 calc R U P B 8
H46E H 0.8239 1.1061 0.4375 0.158 Uiso 0.56(2) 1 calc R U P B 8
H46F H 0.7743 1.0601 0.4611 0.158 Uiso 0.56(2) 1 calc R U P B 8
C60A C 0.9138(19) 1.0059(12) 0.4973(9) 0.167(13) Uani 0.56(2) 1 d D U P B 8
H60D H 0.9717 0.9761 0.4893 0.250 Uiso 0.56(2) 1 calc R U P B 8
H60E H 0.8814 0.9916 0.5381 0.250 Uiso 0.56(2) 1 calc R U P B 8
H60F H 0.8972 1.0588 0.5059 0.250 Uiso 0.56(2) 1 calc R U P B 8
C64A C 0.9750(10) 0.9756(10) 0.3644(8) 0.141(9) Uani 0.56(2) 1 d D U P B 8
H64D H 0.9766 0.9444 0.3291 0.211 Uiso 0.56(2) 1 calc R U P B 8
H64E H 1.0249 0.9493 0.3740 0.211 Uiso 0.56(2) 1 calc R U P B 8
H64F H 0.9707 1.0225 0.3467 0.211 Uiso 0.56(2) 1 calc R U P B 8
C34 C 0.5323(3) 0.7522(3) 0.5468(3) 0.0457(12) Uani 1 1 d D U . . .
C35 C 0.6162(5) 0.6130(5) 0.8162(3) 0.077(2) Uani 1 1 d . . . . .
H35A H 0.5669 0.6089 0.8430 0.115 Uiso 1 1 calc R U . . .
H35B H 0.6245 0.6419 0.8458 0.115 Uiso 1 1 calc R U . . .
H35C H 0.6633 0.5631 0.8011 0.115 Uiso 1 1 calc R U . . .
C36 C 0.8380(3) 0.7765(2) 0.8996(2) 0.0362(10) Uani 1 1 d D U . . .
C37 C 1.0022(6) 0.9271(4) 0.7976(5) 0.097(3) Uani 1 1 d . . . . .
H37A H 0.9480 0.9368 0.8307 0.146 Uiso 1 1 calc R U . . .
H37B H 1.0089 0.9134 0.7502 0.146 Uiso 1 1 calc R U . . .
H37C H 1.0081 0.9720 0.7986 0.146 Uiso 1 1 calc R U . . .
C38 C 1.0032(3) 0.2646(3) 0.7911(2) 0.0326(9) Uani 1 1 d . . . . .
C39 C 0.7827(3) 0.9437(3) 0.2817(2) 0.0382(11) Uani 1 1 d D . . . .
C40 C 0.6620(4) 1.0017(3) 0.5540(4) 0.069(2) Uani 1 1 d . . . . .
H40A H 0.6227 1.0547 0.5606 0.104 Uiso 1 1 calc R U . . .
H40B H 0.7113 0.9911 0.5127 0.104 Uiso 1 1 calc R U . . .
H40C H 0.6761 0.9892 0.5955 0.104 Uiso 1 1 calc R U . . .
C41 C 0.8323(3) 0.8994(3) 0.7751(3) 0.0442(12) Uani 1 1 d . . . . .
H41A H 0.8218 0.9501 0.7860 0.066 Uiso 1 1 calc R U . . .
H41B H 0.8770 0.8637 0.7886 0.066 Uiso 1 1 calc R U . . .
H41C H 0.7831 0.8948 0.8011 0.066 Uiso 1 1 calc R U . . .
C42 C 0.4592(3) 0.7425(3) 0.5520(3) 0.0651(17) Uani 1 1 d D U . . .
C43 C 0.5318(4) 0.9736(3) 0.8548(3) 0.0654(19) Uani 1 1 d . . . . .
C44 C 1.1455(3) 0.5603(3) 0.8143(2) 0.0351(10) Uani 1 1 d D U . . .
C45 C 0.9925(3) 0.4674(3) 0.8721(3) 0.0435(12) Uani 1 1 d . . . . .
H45A H 0.9830 0.4517 0.9191 0.065 Uiso 1 1 calc R U . . .
H45B H 1.0348 0.4829 0.8598 0.065 Uiso 1 1 calc R U . . .
H45C H 1.0104 0.4258 0.8380 0.065 Uiso 1 1 calc R U . . .
C47 C 0.8976(4) 0.2542(3) 0.5843(3) 0.0485(13) Uani 1 1 d . . . . .
H47A H 0.8502 0.2455 0.6035 0.073 Uiso 1 1 calc R U . . .
H47B H 0.9466 0.2088 0.5826 0.073 Uiso 1 1 calc R U . . .
H47C H 0.9041 0.2679 0.5369 0.073 Uiso 1 1 calc R U . . .
C48 C 0.8096(3) 0.3885(3) 0.6325(3) 0.0509(13) Uani 1 1 d . . . . .
H48A H 0.7614 0.3810 0.6526 0.076 Uiso 1 1 calc R U . . .
H48B H 0.8164 0.4010 0.5846 0.076 Uiso 1 1 calc R U . . .
H48C H 0.8025 0.4294 0.6612 0.076 Uiso 1 1 calc R U . . .
C49 C 0.6062(3) 0.9724(3) 0.4766(3) 0.0507(14) Uani 1 1 d . . . . .
H49A H 0.5663 1.0251 0.4823 0.076 Uiso 1 1 calc R U . . .
H49B H 0.5842 0.9413 0.4680 0.076 Uiso 1 1 calc R U . . .
H49C H 0.6567 0.9624 0.4369 0.076 Uiso 1 1 calc R U . . .
C50 C 0.6071(3) 0.6519(3) 0.7522(3) 0.0470(13) Uani 1 1 d . . . . .
C51 C 0.5467(3) 0.9699(3) 0.6068(3) 0.0518(14) Uani 1 1 d . . . . .
H51A H 0.5067 1.0227 0.6133 0.078 Uiso 1 1 calc R U . . .
H51B H 0.5598 0.9577 0.6488 0.078 Uiso 1 1 calc R U . . .
H51C H 0.5238 0.9392 0.5990 0.078 Uiso 1 1 calc R U . . .
C53 C 0.8147(3) 0.8178(3) 0.9711(2) 0.0524(14) Uani 1 1 d D U . . .
C54 C 1.1933(7) 0.5325(8) 0.8625(6) 0.043(4) Uani 0.46(2) 1 d D U P C 11
C1 C 1.1862(12) 0.4643(9) 0.8934(11) 0.058(5) Uani 0.46(2) 1 d D U P C 11
H1A H 1.1288 0.4788 0.9213 0.088 Uiso 0.46(2) 1 calc R U P C 11
H1B H 1.2177 0.4455 0.9235 0.088 Uiso 0.46(2) 1 calc R U P C 11
H1C H 1.2075 0.4253 0.8553 0.088 Uiso 0.46(2) 1 calc R U P C 11
C52 C 1.1596(11) 0.5937(9) 0.9229(8) 0.071(6) Uani 0.46(2) 1 d D U P C 11
H52A H 1.1023 0.6081 0.9505 0.107 Uiso 0.46(2) 1 calc R U P C 11
H52B H 1.1642 0.6372 0.9035 0.107 Uiso 0.46(2) 1 calc R U P C 11
H52C H 1.1910 0.5747 0.9530 0.107 Uiso 0.46(2) 1 calc R U P C 11
C61 C 1.2836(7) 0.5099(12) 0.8192(7) 0.073(6) Uani 0.46(2) 1 d D U P C 11
H61A H 1.2882 0.5534 0.7997 0.110 Uiso 0.46(2) 1 calc R U P C 11
H61B H 1.3053 0.4708 0.7810 0.110 Uiso 0.46(2) 1 calc R U P C 11
H61C H 1.3148 0.4912 0.8496 0.110 Uiso 0.46(2) 1 calc R U P C 11
C54A C 1.1816(8) 0.5456(8) 0.8711(6) 0.067(5) Uani 0.54(2) 1 d D U P C 12
C1A C 1.2228(13) 0.4614(7) 0.8749(11) 0.085(7) Uani 0.54(2) 1 d D . P C 12
H1AA H 1.1816 0.4446 0.8911 0.127 Uiso 0.54(2) 1 calc R U P C 12
H1AB H 1.2506 0.4509 0.9078 0.127 Uiso 0.54(2) 1 calc R U P C 12
H1AC H 1.2627 0.4352 0.8283 0.127 Uiso 0.54(2) 1 calc R U P C 12
C52A C 1.1125(12) 0.5876(11) 0.9422(6) 0.129(10) Uani 0.54(2) 1 d D U P C 12
H52D H 1.0732 0.5684 0.9550 0.194 Uiso 0.54(2) 1 calc R U P C 12
H52E H 1.0850 0.6409 0.9383 0.194 Uiso 0.54(2) 1 calc R U P C 12
H52F H 1.1354 0.5800 0.9783 0.194 Uiso 0.54(2) 1 calc R U P C 12
C61A C 1.2455(13) 0.5732(13) 0.8483(11) 0.123(8) Uani 0.54(2) 1 d D U P C 12
H61D H 1.2883 0.5454 0.8032 0.184 Uiso 0.54(2) 1 calc R U P C 12
H61E H 1.2696 0.5654 0.8836 0.184 Uiso 0.54(2) 1 calc R U P C 12
H61F H 1.2193 0.6265 0.8436 0.184 Uiso 0.54(2) 1 calc R U P C 12
C55 C 1.0606(4) 0.7926(3) 0.8140(3) 0.0473(13) Uani 1 1 d . . . . .
C56 C 0.9133(3) 0.5330(2) 0.8714(2) 0.0330(10) Uani 1 1 d . . . . .
C57 C 0.5981(3) 0.8974(3) 0.8136(3) 0.0422(11) Uani 1 1 d . . . . .
C58 C 0.8847(3) 0.3174(3) 0.6309(3) 0.0376(11) Uani 1 1 d . . . . .
C59 C 0.4511(14) 0.7604(13) 0.4790(8) 0.097(7) Uani 0.405(16) 1 d D U P D 9
H59A H 0.5044 0.7499 0.4434 0.145 Uiso 0.405(16) 1 calc R U P D 9
H59B H 0.4123 0.8131 0.4826 0.145 Uiso 0.405(16) 1 calc R U P D 9
H59C H 0.4316 0.7294 0.4656 0.145 Uiso 0.405(16) 1 calc R U P D 9
C62 C 0.4784(12) 0.6611(6) 0.5578(14) 0.088(7) Uani 0.405(16) 1 d D U P D 9
H62A H 0.5114 0.6321 0.5112 0.132 Uiso 0.405(16) 1 calc R U P D 9
H62B H 0.4274 0.6581 0.5773 0.132 Uiso 0.405(16) 1 calc R U P D 9
H62C H 0.5087 0.6408 0.5887 0.132 Uiso 0.405(16) 1 calc R U P D 9
C68 C 0.3818(8) 0.7985(12) 0.6102(11) 0.115(9) Uani 0.405(16) 1 d D U P D 9
H68A H 0.3563 0.8449 0.5914 0.173 Uiso 0.405(16) 1 calc R U P D 9
H68B H 0.3956 0.8085 0.6481 0.173 Uiso 0.405(16) 1 calc R U P D 9
H68C H 0.3439 0.7779 0.6285 0.173 Uiso 0.405(16) 1 calc R U P D 9
C59A C 0.3962(9) 0.8110(7) 0.5342(12) 0.126(9) Uani 0.595(16) 1 d D U P D 10
H59D H 0.4193 0.8167 0.4848 0.189 Uiso 0.595(16) 1 calc R U P D 10
H59E H 0.3808 0.8553 0.5637 0.189 Uiso 0.595(16) 1 calc R U P D 10
H59F H 0.3479 0.8051 0.5428 0.189 Uiso 0.595(16) 1 calc R U P D 10
C62A C 0.4898(10) 0.6684(7) 0.5107(10) 0.108(7) Uani 0.595(16) 1 d D U P D 10
H62D H 0.5166 0.6699 0.4608 0.162 Uiso 0.595(16) 1 calc R U P D 10
H62E H 0.4436 0.6595 0.5178 0.162 Uiso 0.595(16) 1 calc R U P D 10
H62F H 0.5287 0.6281 0.5271 0.162 Uiso 0.595(16) 1 calc R U P D 10
C68A C 0.4167(8) 0.7376(10) 0.6327(5) 0.100(6) Uani 0.595(16) 1 d D U P D 10
H68D H 0.4574 0.7176 0.6541 0.150 Uiso 0.595(16) 1 calc R U P D 10
H68E H 0.3923 0.7048 0.6370 0.150 Uiso 0.595(16) 1 calc R U P D 10
H68F H 0.3741 0.7875 0.6566 0.150 Uiso 0.595(16) 1 calc R U P D 10
C65 C 0.8779(8) 0.8477(8) 0.9614(6) 0.063(4) Uani 0.461(12) 1 d D U P E 3
H65A H 0.9190 0.8312 0.9135 0.095 Uiso 0.461(12) 1 calc R U P E 3
H65B H 0.9045 0.8280 0.9949 0.095 Uiso 0.461(12) 1 calc R U P E 3
H65C H 0.8491 0.9022 0.9697 0.095 Uiso 0.461(12) 1 calc R U P E 3
C67 C 0.7297(7) 0.8824(8) 0.9941(9) 0.093(7) Uani 0.461(12) 1 d D U P E 3
H67A H 0.7315 0.9260 0.9724 0.140 Uiso 0.461(12) 1 calc R U P E 3
H67B H 0.7066 0.8941 1.0453 0.140 Uiso 0.461(12) 1 calc R U P E 3
H67C H 0.6955 0.8691 0.9797 0.140 Uiso 0.461(12) 1 calc R U P E 3
C69 C 0.8317(11) 0.7604(7) 1.0229(6) 0.074(5) Uani 0.461(12) 1 d D U P E 3
H69A H 0.8898 0.7359 1.0147 0.111 Uiso 0.461(12) 1 calc R U P E 3
H69B H 0.8163 0.7231 1.0159 0.111 Uiso 0.461(12) 1 calc R U P E 3
H69C H 0.7998 0.7857 1.0710 0.111 Uiso 0.461(12) 1 calc R U P E 3
C65A C 0.8801(8) 0.7785(10) 1.0006(8) 0.123(10) Uani 0.539(12) 1 d D U P E 4
H65D H 0.9299 0.7799 0.9697 0.184 Uiso 0.539(12) 1 calc R U P E 4
H65E H 0.8912 0.7266 1.0038 0.184 Uiso 0.539(12) 1 calc R U P E 4
H65F H 0.8617 0.8036 1.0474 0.184 Uiso 0.539(12) 1 calc R U P E 4
C67A C 0.7845(11) 0.9002(5) 0.9638(7) 0.101(7) Uani 0.539(12) 1 d D U P E 4
H67D H 0.8299 0.9077 0.9321 0.152 Uiso 0.539(12) 1 calc R U P E 4
H67E H 0.7624 0.9283 1.0099 0.152 Uiso 0.539(12) 1 calc R U P E 4
H67F H 0.7418 0.9176 0.9447 0.152 Uiso 0.539(12) 1 calc R U P E 4
C69A C 0.7359(7) 0.8126(9) 1.0233(5) 0.090(6) Uani 0.539(12) 1 d D U P E 4
H69D H 0.7236 0.7827 0.9989 0.135 Uiso 0.539(12) 1 calc R U P E 4
H69E H 0.6894 0.8628 1.0392 0.135 Uiso 0.539(12) 1 calc R U P E 4
H69F H 0.7465 0.7891 1.0639 0.135 Uiso 0.539(12) 1 calc R U P E 4
C70 C 0.6201(3) 0.7471(3) 0.9653(3) 0.0536(14) Uani 1 1 d D U . . .
C71 C 0.5812(4) 0.7168(4) 1.0293(3) 0.0843(18) Uani 1 1 d D U . . .
C72 C 0.4922(5) 0.7457(6) 1.0403(6) 0.149(4) Uani 1 1 d D U . . .
H72A H 0.4638 0.8003 1.0488 0.224 Uiso 1 1 calc R U . . .
H72B H 0.4666 0.7259 1.0807 0.224 Uiso 1 1 calc R U . . .
H72C H 0.4890 0.7297 0.9983 0.224 Uiso 1 1 calc R U . . .
C73 C 0.6248(5) 0.6318(4) 1.0169(4) 0.099(3) Uani 1 1 d D U . . .
H73A H 0.6821 0.6128 1.0097 0.149 Uiso 1 1 calc R U . . .
H73B H 0.6212 0.6153 0.9753 0.149 Uiso 1 1 calc R U . . .
H73C H 0.5989 0.6126 1.0578 0.149 Uiso 1 1 calc R U . . .
C74 C 0.5879(8) 0.7424(7) 1.0926(4) 0.154(4) Uani 1 1 d D U . . .
H74A H 0.6454 0.7223 1.0851 0.232 Uiso 1 1 calc R U . . .
H74B H 0.5612 0.7245 1.1341 0.232 Uiso 1 1 calc R U . . .
H74C H 0.5613 0.7969 1.0996 0.232 Uiso 1 1 calc R U . . .
C1S C 0.6139(18) 0.4077(16) 0.8454(12) 0.169(11) Uiso 0.5 1 d D . P . .
H1SA H 0.6645 0.3769 0.8059 0.253 Uiso 0.5 1 calc R U P . .
H1SB H 0.5800 0.4525 0.8292 0.253 Uiso 0.5 1 calc R U P . .
H1SC H 0.5844 0.3794 0.8647 0.253 Uiso 0.5 1 calc R U P . .
C2S C 0.633(2) 0.4295(17) 0.9004(13) 0.183(12) Uiso 0.5 1 d D . P . .
H2SA H 0.6917 0.4169 0.8805 0.220 Uiso 0.5 1 calc R U P . .
H2SB H 0.6012 0.4843 0.9128 0.220 Uiso 0.5 1 calc R U P . .
C3S C 0.618(2) 0.3946(19) 0.9654(13) 0.215(15) Uiso 0.5 1 d D . P . .
H3SA H 0.6509 0.3399 0.9529 0.258 Uiso 0.5 1 calc R U P . .
H3SB H 0.5600 0.4067 0.9848 0.258 Uiso 0.5 1 calc R U P . .
C4S C 0.637(2) 0.4166(17) 1.0213(14) 0.230(17) Uiso 0.5 1 d D . P . .
H4SA H 0.6945 0.4048 1.0017 0.276 Uiso 0.5 1 calc R U P . .
H4SB H 0.6034 0.4712 1.0339 0.276 Uiso 0.5 1 calc R U P . .
C5S C 0.6217(19) 0.3814(16) 1.0858(12) 0.240(18) Uiso 0.5 1 d D . P . .
H5SA H 0.5686 0.3824 1.0983 0.288 Uiso 0.5 1 calc R U P . .
H5SB H 0.6159 0.4133 1.1237 0.288 Uiso 0.5 1 calc R U P . .
C6S C 0.682(2) 0.3039(14) 1.0866(14) 0.214(15) Uiso 0.5 1 d D . P . .
H6SA H 0.7381 0.2949 1.0571 0.257 Uiso 0.5 1 calc R U P . .
H6SB H 0.6714 0.2678 1.0682 0.257 Uiso 0.5 1 calc R U P . .
C7S C 0.6741(17) 0.2946(15) 1.1628(13) 0.170(11) Uiso 0.5 1 d D . P . .
H7SA H 0.7026 0.2416 1.1673 0.254 Uiso 0.5 1 calc R U P . .
H7SB H 0.6164 0.3155 1.1933 0.254 Uiso 0.5 1 calc R U P . .
H7SC H 0.6982 0.3208 1.1767 0.254 Uiso 0.5 1 calc R U P . .
C8S C 0.663(2) 1.187(2) 0.684(2) 0.28(2) Uiso 0.5 1 d D . P . .
H8SA H 0.6755 1.1945 0.6348 0.422 Uiso 0.5 1 calc R U P . .
H8SB H 0.6166 1.2322 0.7138 0.422 Uiso 0.5 1 calc R U P . .
H8SC H 0.6505 1.1454 0.6928 0.422 Uiso 0.5 1 calc R U P . .
C9S C 0.741(2) 1.168(2) 0.7027(14) 0.232(17) Uiso 0.5 1 d D . P . .
H9SA H 0.7896 1.1260 0.6686 0.278 Uiso 0.5 1 calc R U P . .
H9SB H 0.7500 1.2115 0.6991 0.278 Uiso 0.5 1 calc R U P . .
C10S C 0.728(2) 1.147(2) 0.7732(14) 0.228(16) Uiso 0.5 1 d D . P . .
H10D H 0.6730 1.1855 0.8030 0.274 Uiso 0.5 1 calc R U P . .
H10E H 0.7246 1.1004 0.7719 0.274 Uiso 0.5 1 calc R U P . .
C11S C 0.7779(16) 1.1351(17) 0.8124(12) 0.171(11) Uiso 0.5 1 d D . P . .
H11D H 0.7830 1.1805 0.8162 0.205 Uiso 0.5 1 calc R U P . .
H11E H 0.8332 1.0938 0.7869 0.205 Uiso 0.5 1 calc R U P . .
C12S C 0.7427(19) 1.1164(19) 0.8864(12) 0.196(13) Uiso 0.5 1 d D . P . .
H12D H 0.6845 1.1537 0.9082 0.236 Uiso 0.5 1 calc R U P . .
H12E H 0.7453 1.0673 0.8818 0.236 Uiso 0.5 1 calc R U P . .
C13S C 0.782(2) 1.114(3) 0.9339(15) 0.32(3) Uiso 0.5 1 d D . P . .
H13A H 0.7919 1.1581 0.9305 0.381 Uiso 0.5 1 calc R U P . .
H13B H 0.8361 1.0689 0.9191 0.381 Uiso 0.5 1 calc R U P . .
C14S C 0.733(2) 1.114(2) 1.0094(13) 0.234(17) Uiso 0.5 1 d D . P . .
H14D H 0.7590 1.1176 1.0397 0.352 Uiso 0.5 1 calc R U P . .
H14E H 0.7286 1.0678 1.0141 0.352 Uiso 0.5 1 calc R U P . .
H14F H 0.6778 1.1568 1.0232 0.352 Uiso 0.5 1 calc R U P . .
O1S O 0.4591(11) 0.4407(10) 0.6582(9) 0.150 Uiso 0.5 1 d D U P . .
O2S O 0.4873(11) 0.4978(10) 0.6382(9) 0.150 Uiso 0.5 1 d D U P . .
C15S C 0.3917(15) 0.4472(15) 0.6408(15) 0.150 Uiso 0.5 1 d D U P . .
C16S C 0.5218(17) 0.4383(14) 0.6823(14) 0.150 Uiso 0.5 1 d D U P . .

loop_
_atom_site_aniso_label
_atom_site_aniso_U_11
_atom_site_aniso_U_22
_atom_site_aniso_U_33
_atom_site_aniso_U_23
_atom_site_aniso_U_13
_atom_site_aniso_U_12
Mn1 0.0323(3) 0.0237(3) 0.0284(3) 0.0077(2) -0.0156(3) -0.0139(3)
Mn2 0.0282(3) 0.0242(3) 0.0296(3) 0.0045(2) -0.0139(3) -0.0112(3)
Mn3 0.0304(3) 0.0237(3) 0.0265(3) 0.0032(2) -0.0129(3) -0.0113(3)
Mn4 0.0278(3) 0.0250(3) 0.0273(3) 0.0016(2) -0.0106(3) -0.0093(3)
Mn5 0.0339(3) 0.0256(3) 0.0240(3) 0.0023(2) -0.0137(3) -0.0141(3)
Mn6 0.0318(3) 0.0236(3) 0.0266(3) 0.0019(2) -0.0144(3) -0.0088(3)
Mn7 0.0275(3) 0.0277(3) 0.0269(3) 0.0008(3) -0.0098(3) -0.0101(3)
Mn8 0.0290(3) 0.0443(4) 0.0290(3) 0.0119(3) -0.0152(3) -0.0168(3)
Mn9 0.0299(3) 0.0259(3) 0.0232(3) -0.0014(2) -0.0085(3) -0.0090(3)
Mn10 0.0383(4) 0.0564(5) 0.0322(4) 0.0043(3) -0.0190(3) -0.0133(4)
Cl1 0.0429(6) 0.0284(5) 0.0302(5) 0.0005(4) -0.0213(5) -0.0049(5)
P1 0.0286(5) 0.0235(5) 0.0228(5) 0.0032(4) -0.0097(4) -0.0111(4)
P2 0.0278(5) 0.0222(5) 0.0285(5) 0.0040(4) -0.0138(4) -0.0107(4)
P3 0.0286(5) 0.0236(5) 0.0251(5) 0.0032(4) -0.0123(4) -0.0113(4)
P4 0.0267(5) 0.0200(5) 0.0316(6) 0.0020(4) -0.0139(4) -0.0075(4)
P5 0.0296(5) 0.0309(6) 0.0260(5) 0.0062(4) -0.0143(4) -0.0146(5)
P6 0.0317(6) 0.0326(6) 0.0277(6) 0.0024(4) -0.0090(5) -0.0164(5)
O1M 0.0292(16) 0.0369(16) 0.0410(18) -0.0075(13) -0.0016(14) -0.0145(13)
O1W 0.0101(10) 0.0156(11) 0.0136(11) 0.0069(9) -0.0085(9) -0.0083(9)
O2W 0.0379(18) 0.0337(17) 0.048(2) 0.0035(15) -0.0075(16) -0.0171(15)
O3W 0.0474(19) 0.0278(16) 0.0371(18) 0.0048(13) -0.0154(15) -0.0129(15)
O4W 0.059(2) 0.0283(16) 0.0379(19) -0.0011(14) -0.0250(17) -0.0102(16)
O1 0.0343(17) 0.0392(18) 0.051(2) 0.0071(15) -0.0159(16) -0.0176(15)
O2 0.0423(18) 0.0327(17) 0.0369(18) 0.0026(14) -0.0210(15) -0.0117(14)
O3 0.051(2) 0.0373(17) 0.0405(18) 0.0144(14) -0.0269(16) -0.0271(16)
O4 0.054(2) 0.047(2) 0.0404(19) 0.0165(16) -0.0289(17) -0.0310(17)
O5 0.0326(16) 0.0262(15) 0.0290(16) 0.0028(12) -0.0118(13) -0.0120(13)
O6 0.039(2) 0.039(2) 0.141(4) 0.011(2) -0.043(3) -0.0167(18)
O7 0.118(4) 0.049(2) 0.072(3) 0.019(2) -0.070(3) -0.047(3)
O8 0.0336(15) 0.0253(14) 0.0265(15) 0.0013(11) -0.0123(13) -0.0139(12)
O9 0.0345(16) 0.0333(16) 0.0335(16) 0.0121(13) -0.0192(14) -0.0162(13)
O10 0.0473(19) 0.0338(17) 0.0328(17) 0.0041(13) -0.0208(15) -0.0197(15)
O11 0.0297(15) 0.0287(15) 0.0285(15) 0.0053(12) -0.0145(13) -0.0124(12)
O12 0.055(2) 0.0392(18) 0.0427(19) 0.0059(15) -0.0266(17) -0.0267(17)
O13 0.0342(16) 0.0275(15) 0.0301(16) 0.0012(12) -0.0108(13) -0.0128(13)
O14 0.0463(19) 0.0351(17) 0.048(2) 0.0170(15) -0.0276(16) -0.0240(15)
O15 0.0449(19) 0.0392(18) 0.0304(17) -0.0056(14) -0.0107(15) -0.0162(16)
O16 0.0256(14) 0.0271(15) 0.0369(17) 0.0019(12) -0.0140(13) -0.0090(12)
O17 0.048(2) 0.0403(19) 0.0367(18) -0.0024(14) -0.0191(16) -0.0173(16)
O18 0.0361(17) 0.0357(18) 0.0299(17) -0.0038(14) -0.0061(14) -0.0042(14)
O19 0.099(3) 0.058(2) 0.074(3) 0.041(2) -0.067(3) -0.056(2)
O20 0.0382(17) 0.0465(19) 0.0339(17) 0.0132(14) -0.0188(15) -0.0208(15)
O21 0.0273(15) 0.0279(15) 0.0262(15) 0.0002(12) -0.0095(12) -0.0097(12)
O22 0.0326(17) 0.0385(18) 0.0351(18) -0.0070(14) -0.0096(14) -0.0021(14)
O23 0.0305(15) 0.0294(15) 0.0300(15) 0.0061(12) -0.0154(13) -0.0142(13)
O24 0.0362(16) 0.0293(15) 0.0221(14) 0.0030(12) -0.0122(13) -0.0138(13)
O25 0.050(2) 0.0359(18) 0.0334(17) 0.0089(14) -0.0148(15) -0.0236(16)
O26 0.0337(16) 0.0310(16) 0.0271(15) -0.0006(12) -0.0113(13) -0.0118(13)
O27 0.0287(15) 0.0240(14) 0.0309(16) 0.0013(12) -0.0131(13) -0.0094(12)
O28 0.0366(17) 0.0276(15) 0.0396(18) 0.0050(13) -0.0156(14) -0.0124(13)
O29 0.0396(17) 0.0362(17) 0.0294(16) 0.0041(13) -0.0131(14) -0.0206(14)
O30 0.0474(19) 0.0389(18) 0.0343(18) 0.0040(14) -0.0103(15) -0.0228(16)
O31 0.0299(15) 0.0257(14) 0.0333(16) 0.0008(12) -0.0130(13) -0.0111(12)
O32 0.0325(15) 0.0275(15) 0.0258(15) 0.0045(12) -0.0140(12) -0.0122(12)
O33 0.0342(16) 0.0394(17) 0.0269(16) 0.0024(13) -0.0131(13) -0.0160(14)
O34 0.0311(16) 0.0296(16) 0.0326(17) 0.0031(13) -0.0107(13) -0.0097(13)
O35 0.0279(14) 0.0217(13) 0.0283(15) 0.0026(11) -0.0111(12) -0.0096(12)
O36 0.0308(15) 0.0241(14) 0.0272(15) 0.0045(11) -0.0122(12) -0.0136(12)
O37 0.085(3) 0.046(2) 0.042(2) -0.0015(18) 0.002(2) -0.008(2)
O38 0.0391(18) 0.0423(19) 0.0334(18) 0.0002(15) -0.0057(15) -0.0148(15)
C2 0.179(9) 0.075(5) 0.059(4) 0.018(4) -0.001(5) -0.089(6)
C3 0.053(8) 0.036(7) 0.033(6) 0.008(5) -0.012(5) -0.024(6)
C8 0.058(9) 0.060(10) 0.063(10) -0.004(8) -0.023(7) -0.017(7)
C63 0.068(11) 0.065(10) 0.058(10) 0.035(8) -0.028(8) -0.036(8)
C66 0.13(2) 0.038(8) 0.059(9) 0.008(7) -0.057(11) -0.026(10)
C3A 0.078(7) 0.046(5) 0.061(6) 0.030(4) -0.060(5) -0.024(5)
C8A 0.108(10) 0.070(7) 0.116(10) 0.003(7) -0.074(8) 0.002(7)
C63A 0.108(9) 0.116(11) 0.071(6) 0.046(6) -0.061(6) -0.053(8)
C66A 0.208(16) 0.107(9) 0.151(13) 0.096(9) -0.166(14) -0.111(11)
C4 0.057(3) 0.047(3) 0.051(3) 0.013(2) -0.027(3) -0.037(3)
C5 0.037(3) 0.032(2) 0.057(3) 0.005(2) -0.023(2) -0.009(2)
C6 0.034(2) 0.030(2) 0.031(2) 0.0057(17) -0.0158(19) -0.0152(18)
C7 0.059(3) 0.043(3) 0.040(3) 0.012(2) -0.030(3) -0.014(3)
C9 0.043(3) 0.044(3) 0.044(3) 0.013(2) -0.020(2) -0.028(2)
C10 0.049(3) 0.071(4) 0.063(4) 0.005(3) -0.018(3) -0.040(3)
C11 0.071(4) 0.042(3) 0.022(2) 0.002(2) -0.010(2) -0.026(3)
C12 0.060(4) 0.112(6) 0.073(5) 0.047(5) 0.000(4) -0.036(4)
C13 0.035(2) 0.023(2) 0.049(3) 0.0017(19) -0.026(2) -0.0040(18)
C14 0.131(8) 0.112(7) 0.125(8) 0.018(6) -0.051(7) -0.097(7)
C15 0.048(3) 0.038(3) 0.075(4) 0.012(3) -0.042(3) -0.016(2)
C16 0.129(7) 0.048(4) 0.077(5) -0.021(3) -0.056(5) 0.001(4)
C17 0.052(3) 0.042(3) 0.043(3) 0.019(2) -0.030(2) -0.032(2)
C18 0.036(2) 0.027(2) 0.042(3) 0.0080(19) -0.021(2) -0.0123(19)
C19 0.049(3) 0.070(4) 0.065(4) 0.022(3) -0.031(3) -0.038(3)
C20 0.121(6) 0.062(4) 0.074(4) 0.018(3) -0.062(4) -0.065(4)
C21 0.051(3) 0.088(5) 0.047(3) 0.025(3) -0.020(3) -0.046(3)
C22 0.054(3) 0.045(3) 0.032(3) 0.012(2) -0.011(2) -0.027(3)
C23 0.041(3) 0.025(2) 0.038(2) 0.0029(18) -0.019(2) -0.0137(19)
C24 0.045(3) 0.030(2) 0.049(3) 0.003(2) -0.024(2) -0.013(2)
C25 0.192(10) 0.079(5) 0.096(6) 0.016(4) -0.085(7) -0.091(6)
C26 0.073(4) 0.051(3) 0.086(5) 0.022(3) -0.041(4) -0.044(3)
C27 0.052(4) 0.126(8) 0.069(5) -0.006(5) 0.001(4) 0.022(4)
C28 0.105(6) 0.126(7) 0.043(4) 0.034(4) -0.037(4) -0.065(5)
C29 0.046(3) 0.045(3) 0.037(3) 0.012(2) -0.009(2) -0.023(2)
C30 0.031(3) 0.081(5) 0.120(7) -0.037(5) 0.021(4) -0.029(3)
C31 0.042(3) 0.076(4) 0.054(4) 0.009(3) -0.007(3) -0.034(3)
C32 0.117(7) 0.051(4) 0.080(5) -0.014(4) -0.052(5) 0.029(4)
C33 0.125(6) 0.066(4) 0.077(4) 0.038(3) -0.066(4) -0.073(4)
C46 0.26(3) 0.096(14) 0.110(17) 0.076(14) -0.14(2) -0.138(19)
C60 0.098(11) 0.064(9) 0.078(8) 0.002(6) -0.036(7) -0.060(9)
C64 0.106(11) 0.110(12) 0.126(16) 0.017(10) -0.036(9) -0.088(10)
C46A 0.186(16) 0.058(8) 0.128(17) 0.042(9) -0.092(14) -0.080(10)
C60A 0.37(4) 0.19(2) 0.161(15) 0.109(15) -0.20(2) -0.24(3)
C64A 0.172(16) 0.188(19) 0.173(16) 0.082(14) -0.078(13) -0.169(16)
C34 0.034(2) 0.045(3) 0.059(3) 0.000(2) -0.016(2) -0.020(2)
C35 0.100(5) 0.122(6) 0.047(4) 0.025(4) -0.024(4) -0.086(5)
C36 0.048(3) 0.031(2) 0.027(2) -0.0009(18) -0.015(2) -0.015(2)
C37 0.159(8) 0.054(4) 0.141(8) 0.034(5) -0.105(7) -0.064(5)
C38 0.038(2) 0.039(2) 0.029(2) 0.0086(19) -0.0153(19) -0.023(2)
C39 0.048(3) 0.036(2) 0.039(3) 0.010(2) -0.027(2) -0.019(2)
C40 0.066(4) 0.022(2) 0.134(6) 0.003(3) -0.065(4) -0.012(3)
C41 0.059(3) 0.034(2) 0.041(3) -0.003(2) -0.021(2) -0.020(2)
C42 0.045(2) 0.065(3) 0.098(4) 0.010(3) -0.032(3) -0.032(3)
C43 0.058(4) 0.046(3) 0.047(3) -0.018(3) -0.023(3) 0.015(3)
C44 0.045(3) 0.038(2) 0.028(2) 0.0082(19) -0.019(2) -0.021(2)
C45 0.052(3) 0.044(3) 0.038(3) 0.014(2) -0.023(2) -0.022(2)
C47 0.058(3) 0.050(3) 0.059(3) 0.018(3) -0.032(3) -0.037(3)
C48 0.034(3) 0.057(3) 0.066(4) 0.008(3) -0.022(3) -0.023(2)
C49 0.043(3) 0.040(3) 0.056(3) 0.014(2) -0.026(3) -0.004(2)
C50 0.037(3) 0.058(3) 0.042(3) -0.006(2) 0.001(2) -0.030(3)
C51 0.040(3) 0.040(3) 0.051(3) -0.010(2) -0.022(3) 0.006(2)
C53 0.060(3) 0.052(3) 0.033(3) -0.012(2) -0.019(2) -0.014(2)
C54 0.056(7) 0.042(8) 0.039(7) 0.005(5) -0.028(6) -0.023(6)
C1 0.081(12) 0.067(10) 0.057(10) 0.043(8) -0.054(10) -0.041(9)
C52 0.084(11) 0.070(9) 0.057(9) -0.006(7) -0.054(8) -0.013(8)
C61 0.059(8) 0.106(13) 0.072(9) 0.012(8) -0.036(7) -0.045(8)
C54A 0.106(10) 0.037(7) 0.067(8) 0.003(6) -0.073(8) -0.010(6)
C1A 0.132(19) 0.065(10) 0.075(13) 0.021(8) -0.081(14) -0.030(11)
C52A 0.170(15) 0.100(14) 0.048(7) 0.002(7) -0.069(8) 0.012(12)
C61A 0.149(15) 0.128(18) 0.171(18) 0.047(15) -0.137(15) -0.073(15)
C55 0.065(4) 0.043(3) 0.053(3) 0.009(2) -0.036(3) -0.030(3)
C56 0.044(3) 0.030(2) 0.024(2) 0.0067(17) -0.0143(19) -0.016(2)
C57 0.033(2) 0.041(3) 0.036(3) -0.007(2) -0.008(2) -0.007(2)
C58 0.037(2) 0.051(3) 0.039(3) 0.017(2) -0.019(2) -0.030(2)
C59 0.096(13) 0.103(14) 0.135(12) 0.014(9) -0.067(10) -0.063(11)
C62 0.080(13) 0.094(12) 0.13(2) 0.017(11) -0.048(15) -0.067(10)
C68 0.073(11) 0.132(16) 0.137(15) -0.005(12) -0.028(10) -0.052(11)
C59A 0.096(12) 0.102(11) 0.26(3) 0.084(14) -0.137(17) -0.067(10)
C62A 0.100(11) 0.094(10) 0.164(18) -0.018(10) -0.070(13) -0.053(9)
C68A 0.053(7) 0.125(14) 0.140(11) 0.027(9) -0.031(7) -0.061(9)
C65 0.087(9) 0.072(9) 0.040(7) -0.016(6) -0.020(6) -0.045(8)
C67 0.078(9) 0.084(11) 0.081(11) -0.050(9) -0.031(8) -0.001(8)
C69 0.115(13) 0.081(9) 0.035(7) -0.005(6) -0.033(8) -0.048(9)
C65A 0.073(10) 0.154(18) 0.075(11) -0.053(11) -0.047(9) 0.020(10)
C67A 0.161(18) 0.064(8) 0.062(9) -0.028(6) -0.029(10) -0.046(9)
C69A 0.104(11) 0.114(13) 0.031(6) -0.036(7) 0.004(6) -0.052(10)
C70 0.053(3) 0.048(3) 0.034(2) 0.001(2) -0.002(2) -0.014(2)
C71 0.080(3) 0.070(3) 0.047(2) 0.014(2) 0.014(2) -0.022(3)
C72 0.091(4) 0.149(8) 0.152(8) 0.058(6) -0.012(3) -0.044(4)
C73 0.093(5) 0.075(3) 0.081(5) 0.020(3) 0.001(4) -0.029(3)
C74 0.240(10) 0.166(8) 0.071(3) 0.036(4) -0.037(5) -0.126(8)

loop_
_atom_type_symbol
_atom_type_description
_atom_type_scat_dispersion_real
_atom_type_scat_dispersion_imag
_atom_type_scat_source
C C 0.0033 0.0016 'International Tables Vol C Tables 4.2.6.8 and 6.1.1.4'
H H 0.0000 0.0000 'International Tables Vol C Tables 4.2.6.8 and 6.1.1.4'
O O 0.0106 0.0060 'International Tables Vol C Tables 4.2.6.8 and 6.1.1.4'
P P 0.1023 0.0942 'International Tables Vol C Tables 4.2.6.8 and 6.1.1.4'
Cl Cl 0.1484 0.1585 'International Tables Vol C Tables 4.2.6.8 and 6.1.1.4'
Mn Mn 0.3368 0.7283 'International Tables Vol C Tables 4.2.6.8 and 6.1.1.4'

loop_
_geom_angle_atom_site_label_1
_geom_angle_atom_site_label_2
_geom_angle_atom_site_label_3
_geom_angle
_geom_angle_site_symmetry_1
_geom_angle_site_symmetry_3
O30 Mn1 O23 174.14(12) 2_766 .
O30 Mn1 O31 94.27(12) 2_766 2_766
O23 Mn1 O31 91.35(11) . 2_766
O30 Mn1 O3 88.66(13) 2_766 .
O23 Mn1 O3 85.87(12) . .
O31 Mn1 O3 174.59(12) 2_766 .
O30 Mn1 O9 97.21(13) 2_766 2_766
O23 Mn1 O9 84.60(11) . 2_766
O31 Mn1 O9 88.33(11) 2_766 2_766
O3 Mn1 O9 86.79(11) . 2_766
O30 Mn1 O14 81.75(13) 2_766 .
O23 Mn1 O14 95.49(12) . .
O31 Mn1 O14 101.58(11) 2_766 .
O3 Mn1 O14 83.33(11) . .
O9 Mn1 O14 170.08(11) 2_766 .
O30 Mn1 Mn8 135.37(10) 2_766 .
O23 Mn1 Mn8 44.70(8) . .
O31 Mn1 Mn8 99.98(8) 2_766 .
O3 Mn1 Mn8 74.80(8) . .
O9 Mn1 Mn8 41.90(8) 2_766 .
O14 Mn1 Mn8 134.79(9) . .
O25 Mn2 O33 104.06(13) . .
O25 Mn2 O36 106.26(12) . .
O33 Mn2 O36 82.57(11) . .
O25 Mn2 O31 97.44(12) . .
O33 Mn2 O31 103.69(11) . .
O36 Mn2 O31 153.32(11) . .
O25 Mn2 O35 119.30(12) . .
O33 Mn2 O35 136.01(12) . .
O36 Mn2 O35 91.70(10) . .
O31 Mn2 O35 65.57(10) . .
O25 Mn2 P2 113.66(10) . .
O33 Mn2 P2 122.69(9) . .
O36 Mn2 P2 122.70(8) . .
O31 Mn2 P2 32.75(8) . .
O35 Mn2 P2 32.96(7) . .
O2 Mn3 O35 97.00(12) . .
O2 Mn3 O8 90.25(12) . .
O35 Mn3 O8 100.47(11) . .
O2 Mn3 O5 88.63(12) . .
O35 Mn3 O5 173.86(11) . .
O8 Mn3 O5 81.88(11) . .
O2 Mn3 O2W 90.26(13) . .
O35 Mn3 O2W 90.39(11) . .
O8 Mn3 O2W 168.99(12) . .
O5 Mn3 O2W 87.14(11) . .
O2 Mn3 Cl1 175.69(10) . .
O35 Mn3 Cl1 85.27(8) . .
O8 Mn3 Cl1 92.94(8) . .
O5 Mn3 Cl1 88.95(8) . .
O2W Mn3 Cl1 86.05(10) . .
O13 Mn4 O26 174.92(12) 2_766 .
O13 Mn4 O16 95.25(11) 2_766 .
O26 Mn4 O16 89.52(11) . .
O13 Mn4 O1 87.53(13) 2_766 .
O26 Mn4 O1 94.60(13) . .
O16 Mn4 O1 85.53(12) . .
O13 Mn4 O3W 90.26(12) 2_766 .
O26 Mn4 O3W 85.25(12) . .
O16 Mn4 O3W 170.60(12) . .
O1 Mn4 O3W 87.10(13) . .
O13 Mn4 O1W 93.72(10) 2_766 .
O26 Mn4 O1W 83.94(10) . .
O16 Mn4 O1W 97.02(9) . .
O1 Mn4 O1W 177.03(11) . .
O3W Mn4 O1W 90.20(11) . .
O15 Mn5 O32 102.43(12) . .
O15 Mn5 O8 104.32(12) . .
O32 Mn5 O8 95.98(11) . .
O15 Mn5 O10 88.97(13) . .
O32 Mn5 O10 167.96(12) . .
O8 Mn5 O10 84.74(11) . .
O15 Mn5 O5 170.44(12) . .
O32 Mn5 O5 84.69(11) . .
O8 Mn5 O5 80.99(11) . .
O10 Mn5 O5 83.56(11) . .
O15 Mn5 O12 82.60(13) . .
O32 Mn5 O12 95.53(11) . .
O8 Mn5 O12 164.93(12) . .
O10 Mn5 O12 81.98(12) . .
O5 Mn5 O12 90.43(12) . .
O20 Mn6 O24 96.71(12) . 2_766
O20 Mn6 O1M 164.33(13) . .
O24 Mn6 O1M 97.55(12) 2_766 .
O20 Mn6 O11 104.38(12) . .
O24 Mn6 O11 90.47(11) 2_766 .
O1M Mn6 O11 81.97(11) . .
O20 Mn6 O32 84.64(12) . .
O24 Mn6 O32 152.15(11) 2_766 .
O1M Mn6 O32 85.79(11) . .
O11 Mn6 O32 62.49(10) . .
O20 Mn6 Cl1 91.03(10) . .
O24 Mn6 Cl1 93.21(8) 2_766 .
O1M Mn6 Cl1 81.73(9) . .
O11 Mn6 Cl1 163.63(9) . .
O32 Mn6 Cl1 114.61(7) . .
O20 Mn6 P3 101.41(10) . .
O24 Mn6 P3 122.29(8) 2_766 .
O1M Mn6 P3 76.22(8) . .
O11 Mn6 P3 32.00(7) . .
O32 Mn6 P3 31.75(7) . .
Cl1 Mn6 P3 139.98(4) . .
O22 Mn7 O27 101.84(13) . .
O22 Mn7 O21 97.90(12) . .
O27 Mn7 O21 99.83(11) . .
O22 Mn7 O29 99.71(13) . .
O27 Mn7 O29 158.34(12) . .
O21 Mn7 O29 79.33(11) . .
O22 Mn7 O26 123.32(13) . .
O27 Mn7 O26 99.94(11) . .
O21 Mn7 O26 128.65(11) . .
O29 Mn7 O26 65.77(11) . .
O22 Mn7 P6 116.28(11) . .
O27 Mn7 P6 130.81(9) . .
O21 Mn7 P6 104.19(8) . .
O29 Mn7 P6 32.62(8) . .
O26 Mn7 P6 33.19(8) . .
O11 Mn8 O4 99.96(12) . .
O11 Mn8 O9 115.57(11) . 2_766
O4 Mn8 O9 90.50(13) . 2_766
O11 Mn8 O23 157.42(12) . .
O4 Mn8 O23 89.16(12) . .
O9 Mn8 O23 84.70(11) 2_766 .
O11 Mn8 O27 92.37(11) . .
O4 Mn8 O27 108.05(13) . .
O9 Mn8 O27 143.54(11) 2_766 .
O23 Mn8 O27 65.09(11) . .
O11 Mn8 P4 125.14(9) . .
O4 Mn8 P4 101.58(10) . .
O9 Mn8 P4 114.02(9) 2_766 .
O23 Mn8 P4 32.27(8) . .
O27 Mn8 P4 32.90(8) . .
O11 Mn8 Mn1 160.26(9) . .
O4 Mn8 Mn1 79.47(9) . .
O9 Mn8 Mn1 44.98(8) 2_766 .
O23 Mn8 Mn1 41.71(8) . .
O27 Mn8 Mn1 106.64(8) . .
P4 Mn8 Mn1 73.75(3) . .
O34 Mn9 O17 100.79(13) . .
O34 Mn9 O29 87.80(12) . .
O17 Mn9 O29 171.25(13) . .
O34 Mn9 O18 174.30(13) . .
O17 Mn9 O18 84.55(13) . .
O29 Mn9 O18 86.81(12) . .
O34 Mn9 O38 95.41(12) . .
O17 Mn9 O38 86.11(13) . .
O29 Mn9 O38 91.50(12) . .
O18 Mn9 O38 82.87(12) . .
O34 Mn9 O21 96.66(11) . .
O17 Mn9 O21 102.38(12) . .
O29 Mn9 O21 78.00(11) . .
O18 Mn9 O21 84.04(11) . .
O38 Mn9 O21 163.65(12) . .
O4W Mn10 O28 93.56(14) . .
O4W Mn10 O36 137.73(13) . .
O28 Mn10 O36 124.92(12) . .
O4W Mn10 O1M 85.43(13) . .
O28 Mn10 O1M 92.06(12) . .
O36 Mn10 O1M 107.48(12) . .
O4W Mn10 O33 75.64(11) . .
O28 Mn10 O33 112.74(11) . .
O36 Mn10 O33 73.67(10) . .
O1M Mn10 O33 149.32(11) . .
Mn3 Cl1 Mn6 101.65(4) . .
O34 P1 O8 112.14(17) . .
O34 P1 O36 108.10(17) . .
O8 P1 O36 109.92(16) . .
O34 P1 C56 110.5(2) . .
O8 P1 C56 109.08(19) . .
O36 P1 C56 106.96(18) . .
O13 P2 O31 114.32(17) . .
O13 P2 O35 112.59(16) . .
O31 P2 O35 103.43(16) . .
O13 P2 C18 108.2(2) . .
O31 P2 C18 109.96(19) . .
O35 P2 C18 108.17(19) . .
O13 P2 Mn2 125.54(12) . .
O31 P2 Mn2 51.25(11) . .
O35 P2 Mn2 52.45(11) . .
C18 P2 Mn2 126.26(16) . .
O32 P3 O21 111.20(17) . .
O32 P3 O11 105.57(16) . .
O21 P3 O11 110.67(16) . .
O32 P3 C23 111.92(19) . .
O21 P3 C23 108.56(19) . .
O11 P3 C23 108.88(19) . .
O32 P3 Mn6 57.65(11) . .
O21 P3 Mn6 111.67(12) . .
O11 P3 Mn6 50.66(11) . .
C23 P3 Mn6 139.34(16) . .
O16 P4 O23 113.34(17) . .
O16 P4 O27 111.19(17) . .
O23 P4 O27 104.69(16) . .
O16 P4 C13 109.25(19) . .
O23 P4 C13 109.2(2) . .
O27 P4 C13 108.98(19) . .
O16 P4 Mn8 124.94(12) . .
O23 P4 Mn8 51.68(11) . .
O27 P4 Mn8 53.16(11) . .
C13 P4 Mn8 125.81(16) . .
O24 P5 O9 110.22(17) . .
O24 P5 O33 109.82(17) . .
O9 P5 O33 111.04(17) . .
O24 P5 C58 107.69(19) . .
O9 P5 C58 109.3(2) . .
O33 P5 C58 108.7(2) . .
O28 P6 O29 114.55(18) . .
O28 P6 O26 112.86(17) . .
O29 P6 O26 103.46(17) . .
O28 P6 C50 108.1(2) . .
O29 P6 C50 108.2(2) . .
O26 P6 C50 109.5(2) . .
O28 P6 Mn7 128.18(13) . .
O29 P6 Mn7 51.48(12) . .
O26 P6 Mn7 52.05(12) . .
C50 P6 Mn7 123.74(19) . .
Mn10 O1M Mn6 128.87(15) . .
C34 O1 Mn4 132.1(3) . .
C44 O2 Mn3 130.3(3) . .
C17 O3 Mn1 131.2(3) . .
C17 O4 Mn8 130.3(3) . .
C6 O5 Mn3 130.1(3) . .
C6 O5 Mn5 129.1(3) . .
Mn3 O5 Mn5 94.48(11) . .
P1 O8 Mn3 130.04(16) . .
P1 O8 Mn5 128.93(17) . .
Mn3 O8 Mn5 98.67(12) . .
P5 O9 Mn8 121.92(17) . 2_766
P5 O9 Mn1 142.39(19) . 2_766
Mn8 O9 Mn1 93.11(12) 2_766 2_766
C44 O10 Mn5 133.6(3) . .
P3 O11 Mn8 141.50(18) . .
P3 O11 Mn6 97.34(14) . .
Mn8 O11 Mn6 116.04(13) . .
C55 O12 Mn5 129.3(3) . .
P2 O13 Mn4 144.11(19) . 2_766
C39 O14 Mn1 130.6(3) . .
C36 O15 Mn5 148.3(3) . .
P4 O16 Mn4 123.86(16) . .
C36 O17 Mn9 143.8(3) . .
C57 O18 Mn9 138.1(3) . .
C6 O20 Mn6 123.1(3) . .
P3 O21 Mn7 131.98(17) . .
P3 O21 Mn9 131.74(17) . .
Mn7 O21 Mn9 94.97(11) . .
C57 O22 Mn7 124.6(3) . .
P4 O23 Mn1 167.11(18) . .
P4 O23 Mn8 96.04(14) . .
Mn1 O23 Mn8 93.59(11) . .
P5 O24 Mn6 153.38(18) . 2_766
C38 O25 Mn2 130.8(3) . .
P6 O26 Mn4 139.96(18) . .
P6 O26 Mn7 94.76(14) . .
Mn4 O26 Mn7 117.72(14) . .
P4 O27 Mn7 131.48(18) . .
P4 O27 Mn8 93.94(14) . .
Mn7 O27 Mn8 120.66(13) . .
P6 O28 Mn10 133.83(19) . .
P6 O29 Mn9 160.5(2) . .
P6 O29 Mn7 95.90(15) . .
Mn9 O29 Mn7 96.71(12) . .
C38 O30 Mn1 140.5(3) . 2_766
P2 O31 Mn1 153.49(18) . 2_766
P2 O31 Mn2 96.00(14) . .
Mn1 O31 Mn2 109.52(13) 2_766 .
P3 O32 Mn5 153.28(19) . .
P3 O32 Mn6 90.60(13) . .
Mn5 O32 Mn6 115.65(12) . .
P5 O33 Mn2 130.17(18) . .
P5 O33 Mn10 134.44(17) . .
Mn2 O33 Mn10 93.80(11) . .
P1 O34 Mn9 159.4(2) . .
P2 O35 Mn3 131.37(17) . .
P2 O35 Mn2 94.59(14) . .
Mn3 O35 Mn2 121.34(13) . .
P1 O36 Mn10 115.41(15) . .
P1 O36 Mn2 136.95(17) . .
Mn10 O36 Mn2 106.29(12) . .
C70 O38 Mn9 130.9(3) . .
C39 C3 C8 115.6(10) . .
C39 C3 C63 116.6(10) . .
C8 C3 C63 104.9(9) . .
C39 C3 C66 112.3(11) . .
C8 C3 C66 103.2(9) . .
C63 C3 C66 102.6(9) . .
C66A C3A C8A 115.3(9) . .
C66A C3A C63A 109.0(9) . .
C8A C3A C63A 110.6(9) . .
C66A C3A C39 107.3(6) . .
C8A C3A C39 104.9(7) . .
C63A C3A C39 109.5(6) . .
O20 C6 O5 123.2(4) . .
O20 C6 C9 117.1(4) . .
O5 C6 C9 119.6(4) . .
C31 C9 C19 110.3(5) . .
C31 C9 C26 110.3(5) . .
C19 C9 C26 109.9(5) . .
C31 C9 C6 108.7(4) . .
C19 C9 C6 110.6(4) . .
C26 C9 C6 107.1(4) . .
C49 C13 C51 111.0(4) . .
C49 C13 C40 108.4(5) . .
C51 C13 C40 110.9(5) . .
C49 C13 P4 108.4(3) . .
C51 C13 P4 109.5(3) . .
C40 C13 P4 108.6(3) . .
O4 C17 O3 124.2(4) . .
O4 C17 C33 116.6(4) . .
O3 C17 C33 119.2(4) . .
C7 C18 C15 109.8(4) . .
C7 C18 C5 110.8(4) . .
C15 C18 C5 108.7(4) . .
C7 C18 P2 109.0(3) . .
C15 C18 P2 108.9(3) . .
C5 C18 P2 109.5(3) . .
C37 C20 C55 110.3(5) . .
C37 C20 C25 108.8(7) . .
C55 C20 C25 110.8(5) . .
C37 C20 C14 109.8(7) . .
C55 C20 C14 106.7(6) . .
C25 C20 C14 110.4(6) . .
C28 C22 C2 112.0(6) . .
C28 C22 C12 109.9(6) . .
C2 C22 C12 109.4(6) . .
C28 C22 C38 106.0(5) . .
C2 C22 C38 110.2(4) . .
C12 C22 C38 109.3(4) . .
C41 C23 C24 109.3(4) . .
C41 C23 C4 110.5(4) . .
C24 C23 C4 109.7(4) . .
C41 C23 P3 109.4(3) . .
C24 C23 P3 109.9(3) . .
C4 C23 P3 108.1(3) . .
C46 C33 C17 115.7(7) . .
C60A C33 C17 112.5(7) . .
C60A C33 C46A 111.1(10) . .
C17 C33 C46A 106.6(6) . .
C46 C33 C64 110.2(10) . .
C17 C33 C64 106.5(7) . .
C60A C33 C64A 111.8(9) . .
C17 C33 C64A 105.6(6) . .
C46A C33 C64A 109.0(8) . .
C46 C33 C60 109.5(9) . .
C17 C33 C60 107.8(7) . .
C64 C33 C60 106.6(8) . .
O1 C34 O6 123.8(4) . .
O1 C34 C42 121.2(4) . .
O6 C34 C42 114.9(4) . .
O17 C36 O15 126.6(4) . .
O17 C36 C53 117.3(4) . .
O15 C36 C53 116.1(4) . .
O30 C38 O25 124.7(4) . .
O30 C38 C22 118.0(4) . .
O25 C38 C22 117.3(4) . .
O14 C39 O19 123.8(4) . .
O14 C39 C3 121.2(6) . .
O19 C39 C3 114.6(6) . .
O14 C39 C3A 124.0(5) . .
O19 C39 C3A 112.2(5) . .
C62A C42 C59A 116.2(9) . .
C62A C42 C34 109.2(7) . .
C59A C42 C34 111.5(6) . .
C68 C42 C34 110.7(8) . .
C68 C42 C62 114.7(10) . .
C34 C42 C62 110.3(8) . .
C68 C42 C59 109.2(10) . .
C34 C42 C59 104.1(7) . .
C62 C42 C59 107.2(9) . .
C62A C42 C68A 107.9(8) . .
C59A C42 C68A 106.0(8) . .
C34 C42 C68A 105.3(6) . .
C32 C43 C16 110.1(7) . .
C32 C43 C57 111.3(5) . .
C16 C43 C57 109.3(5) . .
C32 C43 C27 110.1(6) . .
C16 C43 C27 110.2(7) . .
C57 C43 C27 105.7(6) . .
O2 C44 O10 124.1(4) . .
O2 C44 C54 112.1(6) . .
O10 C44 C54 123.8(6) . .
O2 C44 C54A 122.2(6) . .
O10 C44 C54A 113.7(6) . .
C35 C50 C10 109.2(5) . .
C35 C50 C30 111.7(6) . .
C10 C50 C30 109.5(5) . .
C35 C50 P6 108.5(4) . .
C10 C50 P6 109.9(4) . .
C30 C50 P6 108.0(4) . .
C65A C53 C67A 119.2(9) . .
C67 C53 C69 116.5(9) . .
C67 C53 C36 110.3(6) . .
C65A C53 C36 111.5(6) . .
C67A C53 C36 108.1(6) . .
C69 C53 C36 108.7(6) . .
C67 C53 C65 109.7(8) . .
C69 C53 C65 103.3(8) . .
C36 C53 C65 107.9(5) . .
C65A C53 C69A 106.8(8) . .
C67A C53 C69A 104.8(8) . .
C36 C53 C69A 105.4(5) . .
C44 C54 C1 109.0(9) . .
C44 C54 C52 111.0(8) . .
C1 C54 C52 109.2(10) . .
C44 C54 C61 109.0(8) . .
C1 C54 C61 109.5(9) . .
C52 C54 C61 109.3(9) . .
C1A C54A C44 108.6(9) . .
C1A C54A C61A 109.9(10) . .
C44 C54A C61A 107.0(8) . .
C1A C54A C52A 110.4(10) . .
C44 C54A C52A 109.1(8) . .
C61A C54A C52A 111.8(11) . .
O12 C55 O7 122.9(5) . .
O12 C55 C20 122.9(5) . .
O7 C55 C20 114.0(4) . .
C45 C56 C11 109.0(4) . .
C45 C56 C29 110.7(4) . .
C11 C56 C29 109.4(4) . .
C45 C56 P1 110.7(3) . .
C11 C56 P1 108.8(3) . .
C29 C56 P1 108.3(3) . .
O22 C57 O18 123.6(4) . .
O22 C57 C43 117.6(5) . .
O18 C57 C43 118.8(4) . .
C48 C58 C47 109.6(4) . .
C48 C58 C21 110.9(5) . .
C47 C58 C21 109.1(4) . .
C48 C58 P5 108.8(3) . .
C47 C58 P5 108.7(4) . .
C21 C58 P5 109.8(3) . .
O38 C70 O37 122.8(5) . .
O38 C70 C71 123.8(5) . .
O37 C70 C71 113.3(4) . .
C74 C71 C72 110.6(7) . .
C74 C71 C70 109.3(6) . .
C72 C71 C70 108.4(6) . .
C74 C71 C73 109.7(7) . .
C72 C71 C73 109.1(7) . .
C70 C71 C73 109.8(5) . .
C3S C2S C1S 115.6(18) . .
C2S C3S C4S 116.2(18) . .
C5S C4S C3S 116.3(19) . .
C4S C5S C6S 119(2) . .
C5S C6S C7S 107.2(16) . .
C10S C9S C8S 110.6(18) . .
C11S C10S C9S 128(2) . .
C10S C11S C12S 112.3(17) . .
C13S C12S C11S 116.2(18) . .
C12S C13S C14S 112.6(19) . .
C15S O1S C16S 175(2) . .
C15S O1S O2S 118.8(19) . .
C16S O1S O2S 61.5(10) . .
O1S O2S C16S 59.2(13) . .
O1S C16S O2S 59.3(12) . .

loop_
_geom_bond_atom_site_label_1
_geom_bond_atom_site_label_2
_geom_bond_distance
_geom_bond_site_symmetry_2
Mn1 O30 2.104(3) 2_766
Mn1 O23 2.120(3) .
Mn1 O31 2.127(3) 2_766
Mn1 O3 2.221(3) .
Mn1 O9 2.251(3) 2_766
Mn1 O14 2.281(3) .
Mn1 Mn8 3.1792(9) .
Mn2 O25 2.061(3) .
Mn2 O33 2.097(3) .
Mn2 O36 2.110(3) .
Mn2 O31 2.218(3) .
Mn2 O35 2.250(3) .
Mn2 P2 2.8283(13) .
Mn3 O2 2.108(3) .
Mn3 O35 2.141(3) .
Mn3 O8 2.153(3) .
Mn3 O5 2.242(3) .
Mn3 O2W 2.265(3) .
Mn3 Cl1 2.5301(12) .
Mn4 O13 2.116(3) 2_766
Mn4 O26 2.168(3) .
Mn4 O16 2.174(3) .
Mn4 O1 2.219(3) .
Mn4 O3W 2.229(3) .
Mn4 O1W 2.374(2) .
Mn5 O15 2.090(3) .
Mn5 O32 2.108(3) .
Mn5 O8 2.190(3) .
Mn5 O10 2.229(3) .
Mn5 O5 2.245(3) .
Mn5 O12 2.342(3) .
Mn6 O20 2.097(3) .
Mn6 O24 2.107(3) 2_766
Mn6 O1M 2.210(3) .
Mn6 O11 2.258(3) .
Mn6 O32 2.447(3) .
Mn6 Cl1 2.5404(12) .
Mn6 P3 2.8958(12) .
Mn7 O22 2.055(3) .
Mn7 O27 2.058(3) .
Mn7 O21 2.130(3) .
Mn7 O29 2.221(3) .
Mn7 O26 2.235(3) .
Mn7 P6 2.8242(13) .
Mn8 O11 2.047(3) .
Mn8 O4 2.105(3) .
Mn8 O9 2.126(3) 2_766
Mn8 O23 2.241(3) .
Mn8 O27 2.278(3) .
Mn8 P4 2.8399(13) .
Mn9 O34 2.067(3) .
Mn9 O17 2.090(3) .
Mn9 O29 2.130(3) .
Mn9 O18 2.276(3) .
Mn9 O38 2.280(3) .
Mn9 O21 2.280(3) .
Mn10 O4W 2.094(3) .
Mn10 O28 2.097(3) .
Mn10 O36 2.099(3) .
Mn10 O1M 2.135(3) .
Mn10 O33 2.500(3) .
P1 O34 1.506(3) .
P1 O8 1.538(3) .
P1 O36 1.555(3) .
P1 C56 1.814(4) .
P2 O13 1.530(3) .
P2 O31 1.538(3) .
P2 O35 1.544(3) .
P2 C18 1.822(4) .
P3 O32 1.524(3) .
P3 O21 1.543(3) .
P3 O11 1.547(3) .
P3 C23 1.811(4) .
P4 O16 1.524(3) .
P4 O23 1.525(3) .
P4 O27 1.546(3) .
P4 C13 1.816(4) .
P5 O24 1.530(3) .
P5 O9 1.539(3) .
P5 O33 1.548(3) .
P5 C58 1.826(5) .
P6 O28 1.520(3) .
P6 O29 1.530(3) .
P6 O26 1.551(3) .
P6 C50 1.812(5) .
O1 C34 1.213(6) .
O2 C44 1.245(5) .
O3 C17 1.254(5) .
O4 C17 1.251(5) .
O5 C6 1.278(5) .
O6 C34 1.300(6) .
O7 C55 1.301(6) .
O9 Mn8 2.126(3) 2_766
O9 Mn1 2.251(3) 2_766
O10 C44 1.278(5) .
O12 C55 1.218(6) .
O13 Mn4 2.116(3) 2_766
O14 C39 1.208(5) .
O15 C36 1.244(6) .
O17 C36 1.239(6) .
O18 C57 1.262(6) .
O19 C39 1.304(6) .
O20 C6 1.245(5) .
O22 C57 1.257(6) .
O24 Mn6 2.107(3) 2_766
O25 C38 1.266(5) .
O30 C38 1.252(6) .
O30 Mn1 2.104(3) 2_766
O31 Mn1 2.127(3) 2_766
O37 C70 1.327(7) .
O38 C70 1.220(6) .
C2 C22 1.517(8) .
C3 C39 1.455(9) .
C3 C8 1.672(8) .
C3 C63 1.674(8) .
C3 C66 1.680(8) .
C3A C66A 1.521(8) .
C3A C8A 1.522(8) .
C3A C63A 1.540(8) .
C3A C39 1.566(7) .
C4 C23 1.546(7) .
C5 C18 1.537(6) .
C6 C9 1.537(6) .
C7 C18 1.534(7) .
C9 C31 1.513(8) .
C9 C19 1.523(7) .
C9 C26 1.536(7) .
C10 C50 1.536(8) .
C11 C56 1.536(6) .
C12 C22 1.528(9) .
C13 C49 1.528(7) .
C13 C51 1.529(8) .
C13 C40 1.543(7) .
C14 C20 1.544(12) .
C15 C18 1.535(7) .
C16 C43 1.524(10) .
C17 C33 1.538(5) .
C20 C37 1.514(10) .
C20 C55 1.524(7) .
C20 C25 1.540(9) .
C21 C58 1.531(7) .
C22 C28 1.512(9) .
C22 C38 1.543(6) .
C23 C41 1.536(7) .
C23 C24 1.537(6) .
C27 C43 1.536(12) .
C29 C56 1.548(7) .
C30 C50 1.551(9) .
C32 C43 1.510(9) .
C33 C46 1.515(8) .
C33 C60A 1.519(8) .
C33 C46A 1.551(8) .
C33 C64 1.552(8) .
C33 C64A 1.558(8) .
C33 C60 1.559(8) .
C34 C42 1.530(6) .
C35 C50 1.523(9) .
C36 C53 1.552(5) .
C42 C62A 1.523(8) .
C42 C59A 1.524(8) .
C42 C68 1.526(8) .
C42 C62 1.530(8) .
C42 C59 1.577(8) .
C42 C68A 1.591(8) .
C43 C57 1.530(7) .
C44 C54 1.534(8) .
C44 C54A 1.538(8) .
C45 C56 1.536(7) .
C47 C58 1.526(7) .
C48 C58 1.523(7) .
C53 C67 1.507(8) .
C53 C65A 1.508(8) .
C53 C67A 1.518(8) .
C53 C69 1.539(8) .
C53 C65 1.589(8) .
C53 C69A 1.600(8) .
C54 C1 1.539(9) .
C54 C52 1.542(9) .
C54 C61 1.543(9) .
C54A C1A 1.535(9) .
C54A C61A 1.539(9) .
C54A C52A 1.544(9) .
C70 C71 1.526(6) .
C71 C74 1.509(8) .
C71 C72 1.523(8) .
C71 C73 1.526(7) .
C1S C2S 1.482(17) .
C2S C3S 1.477(17) .
C3S C4S 1.483(18) .
C4S C5S 1.471(17) .
C5S C6S 1.486(18) .
C6S C7S 1.530(18) .
C8S C9S 1.595(18) .
C9S C10S 1.452(17) .
C10S C11S 1.430(17) .
C11S C12S 1.538(17) .
C12S C13S 1.458(18) .
C13S C14S 1.515(18) .
O1S C15S 1.466(17) .
O1S C16S 1.49(3) .
O1S O2S 1.49(2) .
O2S C16S 1.523(17) .
